data_7018606
loop_
_publ_author_name
'Casti\~neiras, Alfonso'
'Fern\'andez-Hermida, Nuria'
'Garc\'ia-Santos, Isabel'
'P\'erez-Lustres, Jos\'e Luis'
'Rodr\'iguez-Gonz\'alez, Iria'

_publ_section_title
;
 Luminescent complexes of silver(i) with pyridylbis(3-hexamethyleneiminyl
 thiosemicarbazone): effect of the counterion on the nuclearity.
;
_journal_issue 13
_journal_name_full 'Dalton transactions (Cambridge, England : 2003)'
_journal_page_first 3787
_journal_page_last 3796
_journal_paper_doi 10.1039/c2dt12204a
_journal_volume 41
_journal_year 2012
_chemical_formula_moiety 'C98 H92 Ag2 N8 P4 S2, 2(C H4 O)'
_chemical_formula_sum 'C100 H100 Ag2 N8 O2 P4 S2'
_chemical_formula_weight 1849.62
_chemical_name_systematic
;
?
;
_space_group_IT_number 15
_symmetry_cell_setting monoclinic
_symmetry_Int_Tables_number 15
_symmetry_space_group_name_Hall '-C 2yc'
_symmetry_space_group_name_H-M 'C 1 2/c 1'
_atom_sites_solution_hydrogens geom
_atom_sites_solution_primary direct
_atom_sites_solution_secondary difmap
_audit_creation_method SHELXL-97
_cell_angle_alpha 90.00
_cell_angle_beta 106.298(3)
_cell_angle_gamma 90.00
_cell_formula_units_Z 4
_cell_length_a 16.4497(13)
_cell_length_b 21.1861(18)
_cell_length_c 26.192(3)
_cell_measurement_reflns_used 857
_cell_measurement_temperature 100(2)
_cell_measurement_theta_max 18.637
_cell_measurement_theta_min 2.5145
_cell_volume 8761.2(14)
_computing_cell_refinement 'APEX2 Software (Bruker, 2005)'
_computing_data_collection 'APEX2 Software (Bruker, 2005)'
_computing_data_reduction 'APEX2 Software (Bruker, 2005)'
_computing_molecular_graphics 'PLATON (Spek, 2004)'
_computing_publication_material 'SHELXL-97 (Sheldrick, 1997)'
_computing_structure_refinement 'SHELXL-97 (Sheldrick, 2008)'
_computing_structure_solution 'SHELXS-97 (Sheldrick, 2008)'
_diffrn_ambient_temperature 100(2)
_diffrn_measured_fraction_theta_full 1.000
_diffrn_measured_fraction_theta_max 1.000
_diffrn_measurement_device_type 'Bruker X8 KappaAPEXII'
_diffrn_measurement_method 'omega and phi scans'
_diffrn_radiation_monochromator graphite
_diffrn_radiation_source 'fine-focus sealed tube'
_diffrn_radiation_type MoK\a
_diffrn_radiation_wavelength 0.71073
_diffrn_reflns_av_R_equivalents 0.0735
_diffrn_reflns_av_sigmaI/netI 0.1573
_diffrn_reflns_limit_h_max 17
_diffrn_reflns_limit_h_min -18
_diffrn_reflns_limit_k_max 23
_diffrn_reflns_limit_k_min 0
_diffrn_reflns_limit_l_max 29
_diffrn_reflns_limit_l_min 0
_diffrn_reflns_number 29885
_diffrn_reflns_theta_full 23.26
_diffrn_reflns_theta_max 23.26
_diffrn_reflns_theta_min 1.61
_exptl_absorpt_coefficient_mu 0.624
_exptl_absorpt_correction_T_max 0.9755
_exptl_absorpt_correction_T_min 0.9346
_exptl_absorpt_correction_type multi-scan
_exptl_absorpt_process_details SADABS
_exptl_crystal_colour Yellow
_exptl_crystal_density_diffrn 1.402
_exptl_crystal_density_method 'not measured'
_exptl_crystal_description prism
_exptl_crystal_F_000 3832
_exptl_crystal_size_max 0.11
_exptl_crystal_size_mid 0.07
_exptl_crystal_size_min 0.04
_refine_diff_density_max 0.934
_refine_diff_density_min -0.722
_refine_diff_density_rms 0.130
_refine_ls_extinction_method none
_refine_ls_goodness_of_fit_ref 1.046
_refine_ls_hydrogen_treatment constr
_refine_ls_matrix_type full
_refine_ls_number_parameters 542
_refine_ls_number_reflns 6293
_refine_ls_number_restraints 24
_refine_ls_restrained_S_all 1.061
_refine_ls_R_factor_all 0.1412
_refine_ls_R_factor_gt 0.0613
_refine_ls_shift/su_max 0.001
_refine_ls_shift/su_mean 0.000
_refine_ls_structure_factor_coef Fsqd
_refine_ls_weighting_details 'calc w=1/[\s^2^(Fo^2^)+(0.0306P)^2^+6.3529P] where P=(Fo^2^+2Fc^2^)/3'
_refine_ls_weighting_scheme calc
_refine_ls_wR_factor_gt 0.1017
_refine_ls_wR_factor_ref 0.1289
_reflns_number_gt 3512
_reflns_number_total 6293
_reflns_threshold_expression >2sigma(I)
_cod_data_source_file c2dt12204a.txt
_cod_data_source_block 10gs02
_cod_depositor_comments
;
The following automatic conversions were performed:

'_symmetry_cell_setting' value 'Monoclinic' changed to 'monoclinic'
according to /home/saulius/struct/CIF-dictionaries/cif_core.dic
dictionary named 'cif_core.dic' version 2.4.1 from 2010-06-29.

Automatic conversion script
Id: cif_fix_values 1715 2011-07-08 13:25:40Z adriana 
;
_cod_original_sg_symbol_H-M 'C 2/c'
_cod_database_code 7018606

loop_
_symmetry_equiv_pos_as_xyz
'x, y, z'
'-x, y, -z+1/2'
'x+1/2, y+1/2, z'
'-x+1/2, y+1/2, -z+1/2'
'-x, -y, -z'
'x, -y, z-1/2'
'-x+1/2, -y+1/2, -z'
'x+1/2, -y+1/2, z-1/2'

loop_
_atom_site_label
_atom_site_type_symbol
_atom_site_fract_x
_atom_site_fract_y
_atom_site_fract_z
_atom_site_U_iso_or_equiv
_atom_site_adp_type
_atom_site_occupancy
_atom_site_symmetry_multiplicity
_atom_site_calc_flag
_atom_site_refinement_flags
Ag1 Ag 0.25837(4) 0.42340(3) 0.18110(3) 0.01587(18) Uani 1 1 d .
S1 S 0.25922(14) 0.35058(10) 0.26253(9) 0.0236(6) Uani 1 1 d .
P1 P 0.17024(13) 0.51668(10) 0.17528(9) 0.0190(6) Uani 1 1 d .
P2 P 0.24358(13) 0.34409(10) 0.11083(9) 0.0148(5) Uani 1 1 d .
N11 N 0.3766(4) 0.4814(3) 0.1402(3) 0.0175(17) Uani 1 1 d .
N12 N 0.3941(4) 0.4332(3) 0.2420(2) 0.0151(16) Uani 1 1 d .
N13 N 0.4175(4) 0.4048(3) 0.2909(3) 0.0157(17) Uani 1 1 d .
N14 N 0.3833(4) 0.3438(3) 0.3531(3) 0.0263(19) Uani 1 1 d .
C11 C 0.3654(5) 0.5136(4) 0.0949(3) 0.027(2) Uani 1 1 d .
H11 H 0.3235 0.5031 0.0684 0.033 Uiso 1 1 d R
C12 C 0.4162(5) 0.5635(4) 0.0880(3) 0.027(2) Uani 1 1 d .
H12 H 0.4068 0.5831 0.0582 0.033 Uiso 1 1 d R
C13 C 0.4834(5) 0.5796(4) 0.1308(3) 0.026(2) Uani 1 1 d .
H13 H 0.5161 0.6106 0.1287 0.031 Uiso 1 1 d R
C14 C 0.4974(5) 0.5460(4) 0.1774(3) 0.024(2) Uani 1 1 d .
H14 H 0.5400 0.5546 0.2041 0.029 Uiso 1 1 d R
C15 C 0.4426(5) 0.4982(4) 0.1808(3) 0.015(2) Uani 1 1 d .
C16 C 0.4565(4) 0.4627(3) 0.2317(3) 0.0133(19) Uani 1 1 d .
C17 C 0.3588(5) 0.3689(4) 0.3031(3) 0.019(2) Uani 1 1 d .
C18 C 0.4601(5) 0.3660(4) 0.3924(3) 0.034(3) Uani 1 1 d .
H18A H 0.4983 0.3762 0.3751 0.041 Uiso 1 1 d R
H18B H 0.4817 0.3341 0.4148 0.041 Uiso 1 1 d R
C19 C 0.4472(5) 0.4217(5) 0.4243(4) 0.048(3) Uani 1 1 d .
H19A H 0.4855 0.4195 0.4565 0.057 Uiso 1 1 d R
H19B H 0.4590 0.4567 0.4082 0.057 Uiso 1 1 d R
C20 C 0.3618(6) 0.4289(5) 0.4326(4) 0.051(3) Uani 1 1 d .
H20A H 0.3662 0.4582 0.4580 0.061 Uiso 1 1 d R
H20B H 0.3269 0.4445 0.4024 0.061 Uiso 1 1 d R
C21 C 0.3198(7) 0.3734(5) 0.4466(4) 0.060(4) Uani 1 1 d .
H21A H 0.2827 0.3863 0.4639 0.072 Uiso 1 1 d R
H21B H 0.3601 0.3508 0.4697 0.072 Uiso 1 1 d R
C22 C 0.2755(6) 0.3282(4) 0.4016(4) 0.042(3) Uani 1 1 d .
H22A H 0.2498 0.2973 0.4150 0.050 Uiso 1 1 d R
H22B H 0.2351 0.3502 0.3780 0.050 Uiso 1 1 d R
C23 C 0.3328(5) 0.2984(4) 0.3724(4) 0.032(2) Uani 1 1 d .
H23A H 0.3682 0.2720 0.3950 0.038 Uiso 1 1 d R
H23B H 0.3022 0.2754 0.3447 0.038 Uiso 1 1 d R
C31 C 0.1547(5) 0.5695(4) 0.1189(3) 0.020(2) Uani 1 1 d .
C32 C 0.2210(6) 0.6082(4) 0.1146(4) 0.034(3) Uani 1 1 d .
H32 H 0.2670 0.6090 0.1403 0.041 Uiso 1 1 d R
C33 C 0.2150(7) 0.6455(5) 0.0712(4) 0.046(3) Uani 1 1 d .
H33 H 0.2571 0.6689 0.0699 0.055 Uiso 1 1 d R
C34 C 0.1424(7) 0.6457(4) 0.0303(4) 0.041(3) Uani 1 1 d .
H34 H 0.1386 0.6695 0.0031 0.049 Uiso 1 1 d R
C35 C 0.0769(7) 0.6080(5) 0.0319(4) 0.051(3) Uani 1 1 d .
H35 H 0.0318 0.6073 0.0055 0.061 Uiso 1 1 d R
C36 C 0.0829(5) 0.5698(5) 0.0765(3) 0.035(3) Uani 1 1 d .
H36 H 0.0406 0.5465 0.0775 0.042 Uiso 1 1 d R
C41 C 0.2085(5) 0.5685(4) 0.2330(3) 0.017(2) Uani 1 1 d .
C42 C 0.2619(5) 0.5428(4) 0.2782(3) 0.019(2) Uani 1 1 d .
H42 H 0.2781 0.5043 0.2779 0.023 Uiso 1 1 d R
C43 C 0.2902(5) 0.5787(4) 0.3242(3) 0.021(2) Uani 1 1 d .
H43 H 0.3224 0.5616 0.3525 0.025 Uiso 1 1 d R
C44 C 0.2670(5) 0.6408(4) 0.3245(4) 0.027(2) Uani 1 1 d .
H44 H 0.2843 0.6627 0.3531 0.033 Uiso 1 1 d R
C45 C 0.2152(5) 0.6672(4) 0.2790(4) 0.028(2) Uani 1 1 d .
H45 H 0.2011 0.7063 0.2789 0.034 Uiso 1 1 d R
C46 C 0.1857(5) 0.6323(4) 0.2333(4) 0.025(2) Uani 1 1 d .
H46 H 0.1539 0.6496 0.2050 0.030 Uiso 1 1 d R
C51 C 0.0630(5) 0.4976(4) 0.1748(4) 0.022(2) Uani 1 1 d .
C52 C 0.0044(5) 0.5390(4) 0.1817(3) 0.025(2) Uani 1 1 d .
H52 H 0.0187 0.5781 0.1864 0.030 Uiso 1 1 d R
C53 C -0.0777(5) 0.5217(4) 0.1817(3) 0.025(2) Uani 1 1 d .
H53 H -0.1128 0.5498 0.1861 0.030 Uiso 1 1 d R
C54 C -0.1010(6) 0.4630(5) 0.1746(5) 0.071(4) Uani 1 1 d .
H54 H -0.1490 0.4505 0.1781 0.085 Uiso 1 1 d R
C55 C -0.0442(7) 0.4198(6) 0.1647(6) 0.099(4) Uani 1 1 d U
H55 H -0.0616 0.3826 0.1536 0.118 Uiso 1 1 d R
C56 C 0.0376(7) 0.4367(5) 0.1668(5) 0.085(4) Uani 1 1 d U
H56 H 0.0736 0.4079 0.1648 0.102 Uiso 1 1 d R
C61 C 0.2404(5) 0.3795(3) 0.0470(3) 0.0124(19) Uani 1 1 d .
C62 C 0.2998(5) 0.3702(4) 0.0198(3) 0.022(2) Uani 1 1 d .
H62 H 0.3405 0.3439 0.0320 0.026 Uiso 1 1 d R
C63 C 0.2961(5) 0.4027(4) -0.0263(3) 0.025(2) Uani 1 1 d .
H63 H 0.3337 0.3963 -0.0429 0.030 Uiso 1 1 d R
C64 C 0.2314(6) 0.4459(4) -0.0463(3) 0.029(2) Uani 1 1 d .
H64 H 0.2285 0.4653 -0.0756 0.035 Uiso 1 1 d R
C65 C 0.1723(5) 0.4568(4) -0.0196(3) 0.027(2) Uani 1 1 d .
H65 H 0.1326 0.4839 -0.0315 0.032 Uiso 1 1 d R
C66 C 0.1771(5) 0.4238(4) 0.0272(3) 0.023(2) Uani 1 1 d .
H66 H 0.1403 0.4306 0.0443 0.028 Uiso 1 1 d R
C71 C 0.3292(5) 0.2864(3) 0.1219(3) 0.0117(19) Uani 1 1 d U
C72 C 0.3994(5) 0.2952(4) 0.1648(3) 0.016(2) Uani 1 1 d .
H72 H 0.4005 0.3257 0.1867 0.019 Uiso 1 1 d R
C73 C 0.4680(5) 0.2542(4) 0.1730(4) 0.031(2) Uani 1 1 d .
H73 H 0.5120 0.2598 0.1996 0.037 Uiso 1 1 d R
C74 C 0.4665(5) 0.2054(4) 0.1387(3) 0.026(2) Uani 1 1 d .
H74 H 0.5093 0.1805 0.1435 0.031 Uiso 1 1 d R
C75 C 0.3953(5) 0.1953(4) 0.0968(3) 0.026(2) Uani 1 1 d .
H75 H 0.3943 0.1647 0.0751 0.031 Uiso 1 1 d R
C76 C 0.3264(5) 0.2347(4) 0.0882(3) 0.017(2) Uani 1 1 d .
H76 H 0.2817 0.2272 0.0625 0.021 Uiso 1 1 d R
C81 C 0.1456(5) 0.2971(3) 0.0953(3) 0.0103(19) Uani 1 1 d U
C82 C 0.1081(5) 0.2858(3) 0.1352(3) 0.020(2) Uani 1 1 d .
H82 H 0.1327 0.2984 0.1671 0.024 Uiso 1 1 d R
C83 C 0.0321(5) 0.2545(4) 0.1250(4) 0.027(2) Uani 1 1 d .
H83 H 0.0086 0.2484 0.1501 0.033 Uiso 1 1 d R
C84 C -0.0068(6) 0.2332(4) 0.0738(4) 0.028(2) Uani 1 1 d .
H84 H -0.0544 0.2136 0.0670 0.034 Uiso 1 1 d R
C85 C 0.0307(5) 0.2429(4) 0.0339(3) 0.029(2) Uani 1 1 d .
H85 H 0.0074 0.2283 0.0026 0.035 Uiso 1 1 d R
C86 C 0.1060(5) 0.2753(4) 0.0440(3) 0.022(2) Uani 1 1 d .
H86 H 0.1285 0.2827 0.0187 0.027 Uiso 1 1 d R
O1A O 0.0992(19) 0.2719(11) 0.2875(15) 0.112(13) Uani 0.69(5) 1 d P
H1A H 0.1429 0.2890 0.3049 0.169 Uiso 0.69(5) 1 d PR
O1B O 0.149(2) 0.245(2) 0.3188(12) 0.058(14) Uani 0.31(5) 1 d P
H1B H 0.1739 0.2265 0.3464 0.087 Uiso 0.31(5) 1 d PR
C2 C 0.1113(10) 0.2066(7) 0.2793(7) 0.111(6) Uani 1 1 d .
H2A H 0.1533 0.2031 0.2643 0.166 Uiso 1 1 d R
H2B H 0.0652 0.1878 0.2589 0.166 Uiso 1 1 d R
H2C H 0.1263 0.1883 0.3112 0.166 Uiso 1 1 d R

loop_
_atom_site_aniso_label
_atom_site_aniso_U_11
_atom_site_aniso_U_22
_atom_site_aniso_U_33
_atom_site_aniso_U_23
_atom_site_aniso_U_13
_atom_site_aniso_U_12
Ag1 0.0135(3) 0.0171(3) 0.0160(4) -0.0037(4) 0.0025(3) 0.0011(4)
S1 0.0216(13) 0.0271(14) 0.0212(14) 0.0015(11) 0.0045(12) -0.0111(12)
P1 0.0148(12) 0.0176(13) 0.0245(15) -0.0038(11) 0.0056(11) 0.0019(11)
P2 0.0148(12) 0.0156(13) 0.0134(14) -0.0012(11) 0.0027(11) -0.0014(11)
N11 0.018(4) 0.022(4) 0.011(4) -0.001(4) 0.003(4) 0.001(3)
N12 0.015(4) 0.016(4) 0.013(4) -0.001(3) 0.002(3) -0.001(3)
N13 0.013(4) 0.017(4) 0.018(4) 0.004(3) 0.005(3) -0.001(3)
N14 0.022(4) 0.035(5) 0.021(5) 0.010(4) 0.005(4) -0.002(4)
C11 0.038(6) 0.020(5) 0.015(6) 0.000(5) -0.006(5) -0.002(5)
C12 0.042(6) 0.018(6) 0.018(6) 0.012(4) 0.002(5) 0.002(5)
C13 0.023(5) 0.020(5) 0.031(6) 0.014(5) 0.004(5) 0.009(5)
C14 0.009(5) 0.032(6) 0.028(6) 0.006(5) -0.001(4) 0.001(4)
C15 0.014(5) 0.011(5) 0.023(6) 0.000(4) 0.010(5) 0.008(4)
C16 0.012(5) 0.017(5) 0.009(5) 0.000(4) 0.000(4) 0.001(4)
C17 0.022(5) 0.019(5) 0.016(6) -0.008(4) 0.005(4) 0.001(4)
C18 0.018(5) 0.061(7) 0.024(6) 0.015(5) 0.007(5) -0.002(5)
C19 0.034(6) 0.038(6) 0.061(8) -0.030(7) -0.001(6) 0.002(6)
C20 0.049(7) 0.045(7) 0.056(8) -0.013(7) 0.012(6) 0.001(6)
C21 0.075(9) 0.071(9) 0.049(8) -0.025(7) 0.045(7) -0.019(7)
C22 0.053(7) 0.048(7) 0.029(7) 0.003(5) 0.019(6) 0.004(6)
C23 0.040(6) 0.027(6) 0.034(6) 0.012(5) 0.020(5) -0.004(5)
C31 0.025(5) 0.011(5) 0.019(5) -0.005(4) 0.000(4) 0.007(4)
C32 0.038(6) 0.029(6) 0.032(7) 0.017(5) 0.006(5) 0.004(5)
C33 0.054(8) 0.041(7) 0.042(8) 0.004(6) 0.015(7) 0.001(6)
C34 0.064(8) 0.036(7) 0.033(7) 0.013(6) 0.031(7) 0.024(6)
C35 0.038(7) 0.083(9) 0.027(7) 0.005(6) 0.002(6) 0.018(7)
C36 0.020(5) 0.060(7) 0.027(6) 0.002(6) 0.007(5) 0.009(6)
C41 0.009(4) 0.020(5) 0.022(5) -0.014(5) 0.008(4) 0.000(4)
C42 0.020(5) 0.015(5) 0.030(6) -0.005(5) 0.018(5) -0.002(4)
C43 0.022(5) 0.025(5) 0.021(5) 0.001(5) 0.017(4) -0.005(5)
C44 0.032(6) 0.024(6) 0.036(7) -0.014(5) 0.025(6) -0.006(5)
C45 0.034(6) 0.018(5) 0.038(7) -0.006(5) 0.018(5) 0.009(5)
C46 0.024(5) 0.024(6) 0.032(6) -0.005(5) 0.015(5) -0.001(5)
C51 0.011(5) 0.017(5) 0.036(6) -0.006(5) 0.002(5) 0.002(4)
C52 0.029(6) 0.017(5) 0.029(6) 0.003(5) 0.008(5) 0.006(5)
C53 0.017(5) 0.035(6) 0.024(6) 0.002(5) 0.007(5) 0.008(5)
C54 0.031(7) 0.032(7) 0.164(14) -0.026(8) 0.051(8) 0.001(6)
C55 0.057(7) 0.056(7) 0.184(10) -0.024(7) 0.037(7) -0.012(6)
C56 0.039(6) 0.060(7) 0.159(9) -0.031(7) 0.032(6) -0.008(6)
C61 0.013(5) 0.013(5) 0.011(5) -0.003(4) 0.003(4) -0.002(4)
C62 0.030(5) 0.012(5) 0.019(6) 0.000(4) 0.000(5) 0.001(4)
C63 0.032(6) 0.027(6) 0.017(6) 0.003(4) 0.011(5) 0.000(5)
C64 0.042(6) 0.026(6) 0.011(5) 0.001(4) -0.005(5) -0.014(5)
C65 0.034(6) 0.020(5) 0.023(6) 0.000(5) 0.002(5) -0.010(5)
C66 0.026(5) 0.024(5) 0.017(5) 0.010(5) 0.002(4) -0.004(5)
C71 0.012(4) 0.011(4) 0.015(4) 0.004(3) 0.010(3) -0.002(3)
C72 0.021(5) 0.014(5) 0.015(5) -0.004(4) 0.008(4) 0.003(4)
C73 0.024(6) 0.037(6) 0.029(6) 0.002(5) 0.005(5) 0.003(5)
C74 0.030(6) 0.019(5) 0.027(6) -0.001(5) 0.007(5) -0.004(5)
C75 0.031(6) 0.017(5) 0.027(6) -0.006(5) 0.003(5) -0.003(5)
C76 0.014(5) 0.023(5) 0.010(5) -0.001(4) -0.003(4) -0.001(4)
C81 0.012(4) 0.006(4) 0.012(5) 0.001(4) 0.003(4) 0.007(3)
C82 0.031(6) 0.013(5) 0.015(5) -0.004(4) 0.005(5) -0.001(4)
C83 0.029(6) 0.022(5) 0.029(6) 0.002(5) 0.005(5) -0.007(5)
C84 0.024(5) 0.016(6) 0.039(7) 0.010(5) 0.000(5) -0.008(5)
C85 0.037(6) 0.026(6) 0.016(6) -0.005(5) -0.008(5) -0.012(5)
C86 0.030(6) 0.020(5) 0.017(6) 0.001(4) 0.006(5) -0.003(5)
O1A 0.111(19) 0.089(15) 0.16(3) -0.045(16) 0.08(2) -0.039(13)
O1B 0.03(2) 0.12(3) 0.012(17) 0.021(17) -0.004(13) -0.014(19)
C2 0.094(13) 0.125(18) 0.122(18) -0.009(13) 0.045(13) -0.005(12)

loop_
_atom_type_symbol
_atom_type_description
_atom_type_scat_dispersion_real
_atom_type_scat_dispersion_imag
_atom_type_scat_source
Ag Ag -0.8971 1.1015 'International Tables Vol C Tables 4.2.6.8 and 6.1.1.4'
S S 0.1246 0.1234 'International Tables Vol C Tables 4.2.6.8 and 6.1.1.4'
P P 0.1023 0.0942 'International Tables Vol C Tables 4.2.6.8 and 6.1.1.4'
O O 0.0106 0.0060 'International Tables Vol C Tables 4.2.6.8 and 6.1.1.4'
N N 0.0061 0.0033 'International Tables Vol C Tables 4.2.6.8 and 6.1.1.4'
C C 0.0033 0.0016 'International Tables Vol C Tables 4.2.6.8 and 6.1.1.4'
H H 0.0000 0.0000 'International Tables Vol C Tables 4.2.6.8 and 6.1.1.4'

loop_
_geom_angle_atom_site_label_1
_geom_angle_atom_site_label_2
_geom_angle_atom_site_label_3
_geom_angle
_geom_angle_site_symmetry_1
_geom_angle_site_symmetry_3
_geom_angle_publ_flag
N12 Ag1 P1 113.93(16) . . y
N12 Ag1 P2 116.27(15) . . y
P1 Ag1 P2 125.31(8) . . y
N12 Ag1 S1 73.43(16) . . y
P1 Ag1 S1 113.28(8) . . y
P2 Ag1 S1 100.58(7) . . y
N12 Ag1 N11 65.6(2) . . ?
P1 Ag1 N11 94.98(14) . . ?
P2 Ag1 N11 86.90(14) . . ?
S1 Ag1 N11 137.09(15) . . ?
C17 S1 Ag1 99.0(3) . . ?
C51 P1 C31 102.6(4) . . ?
C51 P1 C41 104.4(4) . . ?
C31 P1 C41 103.9(4) . . ?
C51 P1 Ag1 112.5(3) . . ?
C31 P1 Ag1 119.8(3) . . ?
C41 P1 Ag1 112.0(3) . . ?
C61 P2 C71 104.1(3) . . ?
C61 P2 C81 102.9(4) . . ?
C71 P2 C81 105.2(3) . . ?
C61 P2 Ag1 112.2(3) . . ?
C71 P2 Ag1 115.4(3) . . ?
C81 P2 Ag1 115.6(2) . . ?
C11 N11 C15 116.6(7) . . ?
C11 N11 Ag1 129.5(6) . . ?
C15 N11 Ag1 108.3(5) . . ?
C16 N12 N13 112.1(6) . . ?
C16 N12 Ag1 123.9(5) . . ?
N13 N12 Ag1 123.9(5) . . ?
C17 N13 N12 116.2(7) . . ?
C17 N14 C23 123.2(8) . . ?
C17 N14 C18 120.9(7) . . ?
C23 N14 C18 115.7(7) . . ?
N11 C11 C12 124.6(8) . . ?
N11 C11 H11 117.5 . . ?
C12 C11 H11 117.9 . . ?
C13 C12 C11 117.2(8) . . ?
C13 C12 H12 121.2 . . ?
C11 C12 H12 121.6 . . ?
C14 C13 C12 119.3(8) . . ?
C14 C13 H13 120.1 . . ?
C12 C13 H13 120.6 . . ?
C15 C14 C13 119.4(8) . . ?
C15 C14 H14 120.2 . . ?
C13 C14 H14 120.5 . . ?
N11 C15 C14 123.0(8) . . ?
N11 C15 C16 117.5(7) . . ?
C14 C15 C16 119.5(8) . . ?
N12 C16 C16 122.9(8) . 2_655 ?
N12 C16 C15 120.0(7) . . ?
C16 C16 C15 117.1(7) 2_655 . ?
N13 C17 N14 114.3(8) . . ?
N13 C17 S1 127.2(7) . . ?
N14 C17 S1 118.5(6) . . ?
N14 C18 C19 114.7(7) . . ?
N14 C18 H18A 108.0 . . ?
C19 C18 H18A 108.8 . . ?
N14 C18 H18B 108.9 . . ?
C19 C18 H18B 108.7 . . ?
H18A C18 H18B 107.7 . . ?
C20 C19 C18 116.7(8) . . ?
C20 C19 H19A 108.1 . . ?
C18 C19 H19A 108.1 . . ?
C20 C19 H19B 108.7 . . ?
C18 C19 H19B 107.8 . . ?
H19A C19 H19B 107.2 . . ?
C21 C20 C19 119.1(9) . . ?
C21 C20 H20A 108.3 . . ?
C19 C20 H20A 107.2 . . ?
C21 C20 H20B 106.6 . . ?
C19 C20 H20B 107.9 . . ?
H20A C20 H20B 107.2 . . ?
C20 C21 C22 117.8(8) . . ?
C20 C21 H21A 108.6 . . ?
C22 C21 H21A 109.4 . . ?
C20 C21 H21B 106.6 . . ?
C22 C21 H21B 106.6 . . ?
H21A C21 H21B 107.3 . . ?
C23 C22 C21 114.9(8) . . ?
C23 C22 H22A 108.7 . . ?
C21 C22 H22A 109.3 . . ?
C23 C22 H22B 108.2 . . ?
C21 C22 H22B 107.7 . . ?
H22A C22 H22B 107.9 . . ?
N14 C23 C22 113.5(7) . . ?
N14 C23 H23A 108.3 . . ?
C22 C23 H23A 107.9 . . ?
N14 C23 H23B 109.0 . . ?
C22 C23 H23B 110.4 . . ?
H23A C23 H23B 107.7 . . ?
C36 C31 C32 116.6(8) . . ?
C36 C31 P1 123.6(7) . . ?
C32 C31 P1 119.6(7) . . ?
C33 C32 C31 122.1(9) . . ?
C33 C32 H32 118.8 . . ?
C31 C32 H32 119.0 . . ?
C34 C33 C32 119.9(10) . . ?
C34 C33 H33 120.3 . . ?
C32 C33 H33 119.8 . . ?
C35 C34 C33 120.4(10) . . ?
C35 C34 H34 119.9 . . ?
C33 C34 H34 119.7 . . ?
C34 C35 C36 119.8(10) . . ?
C34 C35 H35 120.2 . . ?
C36 C35 H35 120.0 . . ?
C31 C36 C35 121.2(9) . . ?
C31 C36 H36 119.5 . . ?
C35 C36 H36 119.3 . . ?
C42 C41 C46 118.9(8) . . ?
C42 C41 P1 117.6(6) . . ?
C46 C41 P1 123.5(7) . . ?
C41 C42 C43 120.6(8) . . ?
C41 C42 H42 119.5 . . ?
C43 C42 H42 119.9 . . ?
C44 C43 C42 120.2(8) . . ?
C44 C43 H43 120.3 . . ?
C42 C43 H43 119.5 . . ?
C43 C44 C45 119.5(8) . . ?
C43 C44 H44 119.9 . . ?
C45 C44 H44 120.6 . . ?
C46 C45 C44 121.1(8) . . ?
C46 C45 H45 119.2 . . ?
C44 C45 H45 119.7 . . ?
C45 C46 C41 119.6(9) . . ?
C45 C46 H46 120.1 . . ?
C41 C46 H46 120.3 . . ?
C52 C51 C56 116.0(8) . . ?
C52 C51 P1 125.8(7) . . ?
C56 C51 P1 118.2(7) . . ?
C51 C52 C53 123.7(8) . . ?
C51 C52 H52 117.8 . . ?
C53 C52 H52 118.5 . . ?
C54 C53 C52 119.8(9) . . ?
C54 C53 H53 119.9 . . ?
C52 C53 H53 120.3 . . ?
C53 C54 C55 118.2(10) . . ?
C53 C54 H54 121.4 . . ?
C55 C54 H54 120.3 . . ?
C56 C55 C54 121.6(12) . . ?
C56 C55 H55 118.6 . . ?
C54 C55 H55 119.4 . . ?
C51 C56 C55 120.5(11) . . ?
C51 C56 H56 119.8 . . ?
C55 C56 H56 119.6 . . ?
C62 C61 C66 118.1(7) . . ?
C62 C61 P2 125.2(6) . . ?
C66 C61 P2 116.4(6) . . ?
C61 C62 C63 121.3(8) . . ?
C61 C62 H62 119.5 . . ?
C63 C62 H62 119.2 . . ?
C62 C63 C64 120.0(8) . . ?
C62 C63 H63 120.3 . . ?
C64 C63 H63 119.7 . . ?
C65 C64 C63 119.9(8) . . ?
C65 C64 H64 120.4 . . ?
C63 C64 H64 119.8 . . ?
C64 C65 C66 119.5(8) . . ?
C64 C65 H65 120.3 . . ?
C66 C65 H65 120.2 . . ?
C61 C66 C65 121.2(8) . . ?
C61 C66 H66 118.9 . . ?
C65 C66 H66 120.0 . . ?
C72 C71 C76 119.5(7) . . ?
C72 C71 P2 118.0(6) . . ?
C76 C71 P2 122.4(6) . . ?
C71 C72 C73 119.8(7) . . ?
C71 C72 H72 120.2 . . ?
C73 C72 H72 120.0 . . ?
C74 C73 C72 120.5(9) . . ?
C74 C73 H73 119.6 . . ?
C72 C73 H73 119.9 . . ?
C73 C74 C75 119.7(8) . . ?
C73 C74 H74 120.4 . . ?
C75 C74 H74 119.9 . . ?
C76 C75 C74 120.9(8) . . ?
C76 C75 H75 119.3 . . ?
C74 C75 H75 119.8 . . ?
C75 C76 C71 119.5(8) . . ?
C75 C76 H76 120.0 . . ?
C71 C76 H76 120.5 . . ?
C82 C81 C86 119.0(7) . . ?
C82 C81 P2 118.5(6) . . ?
C86 C81 P2 122.3(6) . . ?
C83 C82 C81 120.9(8) . . ?
C83 C82 H82 119.5 . . ?
C81 C82 H82 119.5 . . ?
C82 C83 C84 119.4(8) . . ?
C82 C83 H83 120.2 . . ?
C84 C83 H83 120.3 . . ?
C85 C84 C83 120.3(8) . . ?
C85 C84 H84 119.6 . . ?
C83 C84 H84 120.0 . . ?
C84 C85 C86 120.1(8) . . ?
C84 C85 H85 120.1 . . ?
C86 C85 H85 119.8 . . ?
C85 C86 C81 120.1(8) . . ?
C85 C86 H86 120.2 . . ?
C81 C86 H86 119.7 . . ?
C2 O1A H1A 112.0 . . ?
H1A O1B H1B 137.4 . . ?
H1A O1B H2C 147.4 . . ?
H1B O1B H2C 75.1 . . ?
O1A C2 H2A 107.9 . . ?
O1A C2 H2B 113.1 . . ?
H2A C2 H2B 109.5 . . ?
O1A C2 H2C 107.3 . . ?
H2A C2 H2C 109.5 . . ?
H2B C2 H2C 109.5 . . ?

loop_
_geom_bond_atom_site_label_1
_geom_bond_atom_site_label_2
_geom_bond_distance
_geom_bond_site_symmetry_2
_geom_bond_publ_flag
Ag1 N12 2.360(6) . y
Ag1 P1 2.430(2) . y
Ag1 P2 2.453(2) . y
Ag1 S1 2.629(2) . y
Ag1 N11 2.757(6) . y
S1 C17 1.728(8) . ?
P1 C51 1.806(8) . ?
P1 C31 1.813(8) . ?
P1 C41 1.831(8) . ?
P2 C61 1.821(8) . ?
P2 C71 1.826(7) . ?
P2 C81 1.839(7) . ?
N11 C11 1.337(9) . ?
N11 C15 1.339(10) . ?
N12 C16 1.293(9) . ?
N12 N13 1.369(8) . ?
N13 C17 1.338(9) . ?
N14 C17 1.365(10) . ?
N14 C23 1.452(9) . ?
N14 C18 1.465(10) . ?
C11 C12 1.389(10) . ?
C11 H11 0.8600 . ?
C12 C13 1.379(11) . ?
C12 H12 0.8600 . ?
C13 C14 1.375(10) . ?
C13 H13 0.8600 . ?
C14 C15 1.375(10) . ?
C14 H14 0.8600 . ?
C15 C16 1.490(10) . ?
C16 C16 1.484(14) 2_655 ?
C18 C19 1.495(11) . ?
C18 H18A 0.9000 . ?
C18 H18B 0.9000 . ?
C19 C20 1.488(11) . ?
C19 H19A 0.9000 . ?
C19 H19B 0.9000 . ?
C20 C21 1.461(12) . ?
C20 H20A 0.9000 . ?
C20 H20B 0.9000 . ?
C21 C22 1.535(12) . ?
C21 H21A 0.9000 . ?
C21 H21B 0.9000 . ?
C22 C23 1.510(10) . ?
C22 H22A 0.9000 . ?
C22 H22B 0.9000 . ?
C23 H23A 0.9000 . ?
C23 H23B 0.9000 . ?
C31 C36 1.376(10) . ?
C31 C32 1.394(11) . ?
C32 C33 1.367(11) . ?
C32 H32 0.8600 . ?
C33 C34 1.362(12) . ?
C33 H33 0.8600 . ?
C34 C35 1.351(12) . ?
C34 H34 0.8600 . ?
C35 C36 1.403(12) . ?
C35 H35 0.8600 . ?
C36 H36 0.8600 . ?
C41 C42 1.374(10) . ?
C41 C46 1.403(10) . ?
C42 C43 1.389(10) . ?
C42 H42 0.8600 . ?
C43 C44 1.371(10) . ?
C43 H43 0.8600 . ?
C44 C45 1.374(11) . ?
C44 H44 0.8600 . ?
C45 C46 1.374(11) . ?
C45 H45 0.8600 . ?
C46 H46 0.8600 . ?
C51 C52 1.353(10) . ?
C51 C56 1.355(12) . ?
C52 C53 1.399(10) . ?
C52 H52 0.8600 . ?
C53 C54 1.301(11) . ?
C53 H53 0.8600 . ?
C54 C55 1.383(13) . ?
C54 H54 0.8600 . ?
C55 C56 1.380(13) . ?
C55 H55 0.8600 . ?
C56 H56 0.8600 . ?
C61 C62 1.374(10) . ?
C61 C66 1.390(10) . ?
C62 C63 1.376(10) . ?
C62 H62 0.8600 . ?
C63 C64 1.390(11) . ?
C63 H63 0.8600 . ?
C64 C65 1.367(10) . ?
C64 H64 0.8600 . ?
C65 C66 1.394(10) . ?
C65 H65 0.8600 . ?
C66 H66 0.8600 . ?
C71 C72 1.380(10) . ?
C71 C76 1.399(10) . ?
C72 C73 1.393(10) . ?
C72 H72 0.8600 . ?
C73 C74 1.366(10) . ?
C73 H73 0.8600 . ?
C74 C75 1.379(11) . ?
C74 H74 0.8600 . ?
C75 C76 1.375(10) . ?
C75 H75 0.8600 . ?
C76 H76 0.8600 . ?
C81 C82 1.376(10) . ?
C81 C86 1.397(10) . ?
C82 C83 1.374(10) . ?
C82 H82 0.8600 . ?
C83 C84 1.390(11) . ?
C83 H83 0.8600 . ?
C84 C85 1.367(11) . ?
C84 H84 0.8600 . ?
C85 C86 1.376(10) . ?
C85 H85 0.8600 . ?
C86 H86 0.8600 . ?
O1A C2 1.42(2) . ?
O1A H1A 0.8200 . ?
O1B H1A 0.9997 . ?
O1B H1B 0.8200 . ?
O1B H2C 1.2524 . ?
C2 H2A 0.8900 . ?
C2 H2B 0.8900 . ?
C2 H2C 0.8900 . ?

loop_
_geom_hbond_atom_site_label_D
_geom_hbond_atom_site_label_H
_geom_hbond_atom_site_label_A
_geom_hbond_distance_DH
_geom_hbond_distance_HA
_geom_hbond_distance_DA
_geom_hbond_angle_DHA
O1A H1A S1 0.82 2.79 3.333(14) 125.3

loop_
_geom_torsion_atom_site_label_1
_geom_torsion_atom_site_label_2
_geom_torsion_atom_site_label_3
_geom_torsion_atom_site_label_4
_geom_torsion
_geom_torsion_site_symmetry_4
N12 Ag1 S1 C17 4.1(3) .
P1 Ag1 S1 C17 -105.4(3) .
P2 Ag1 S1 C17 118.5(3) .
N11 Ag1 S1 C17 21.6(3) .
N12 Ag1 P1 C51 -135.8(4) .
P2 Ag1 P1 C51 69.0(3) .
S1 Ag1 P1 C51 -54.4(3) .
N11 Ag1 P1 C51 158.7(3) .
N12 Ag1 P1 C31 103.5(4) .
P2 Ag1 P1 C31 -51.7(3) .
S1 Ag1 P1 C31 -175.1(3) .
N11 Ag1 P1 C31 38.0(4) .
N12 Ag1 P1 C41 -18.6(3) .
P2 Ag1 P1 C41 -173.8(3) .
S1 Ag1 P1 C41 62.9(3) .
N11 Ag1 P1 C41 -84.1(3) .
N12 Ag1 P2 C61 -103.5(3) .
P1 Ag1 P2 C61 51.1(3) .
S1 Ag1 P2 C61 179.8(3) .
N11 Ag1 P2 C61 -42.8(3) .
N12 Ag1 P2 C71 15.5(3) .
P1 Ag1 P2 C71 170.2(3) .
S1 Ag1 P2 C71 -61.1(3) .
N11 Ag1 P2 C71 76.3(3) .
N12 Ag1 P2 C81 138.9(3) .
P1 Ag1 P2 C81 -66.4(3) .
S1 Ag1 P2 C81 62.3(3) .
N11 Ag1 P2 C81 -160.3(3) .
N12 Ag1 N11 C11 -167.5(7) .
P1 Ag1 N11 C11 -53.4(7) .
P2 Ag1 N11 C11 71.8(6) .
S1 Ag1 N11 C11 174.0(6) .
N12 Ag1 N11 C15 -15.4(5) .
P1 Ag1 N11 C15 98.7(5) .
P2 Ag1 N11 C15 -136.1(5) .
S1 Ag1 N11 C15 -33.9(6) .
P1 Ag1 N12 C16 -79.5(6) .
P2 Ag1 N12 C16 78.1(6) .
S1 Ag1 N12 C16 171.9(6) .
N11 Ag1 N12 C16 4.9(6) .
P1 Ag1 N12 N13 104.9(5) .
P2 Ag1 N12 N13 -97.5(5) .
S1 Ag1 N12 N13 -3.7(5) .
N11 Ag1 N12 N13 -170.7(6) .
C16 N12 N13 C17 -174.8(6) .
Ag1 N12 N13 C17 1.3(8) .
C15 N11 C11 C12 -1.4(12) .
Ag1 N11 C11 C12 148.8(6) .
N11 C11 C12 C13 1.1(12) .
C11 C12 C13 C14 0.6(12) .
C12 C13 C14 C15 -1.9(12) .
C11 N11 C15 C14 0.0(11) .
Ag1 N11 C15 C14 -156.3(6) .
C11 N11 C15 C16 -179.8(6) .
Ag1 N11 C15 C16 24.0(7) .
C13 C14 C15 N11 1.7(12) .
C13 C14 C15 C16 -178.6(7) .
N13 N12 C16 C16 2.5(9) 2_655
Ag1 N12 C16 C16 -173.5(5) 2_655
N13 N12 C16 C15 -178.1(6) .
Ag1 N12 C16 C15 5.8(10) .
N11 C15 C16 N12 -22.7(10) .
C14 C15 C16 N12 157.5(7) .
N11 C15 C16 C16 156.7(6) 2_655
C14 C15 C16 C16 -23.1(10) 2_655
N12 N13 C17 N14 -177.1(6) .
N12 N13 C17 S1 4.2(10) .
C23 N14 C17 N13 -173.4(7) .
C18 N14 C17 N13 12.0(11) .
C23 N14 C17 S1 5.4(10) .
C18 N14 C17 S1 -169.2(6) .
Ag1 S1 C17 N13 -6.3(7) .
Ag1 S1 C17 N14 175.1(6) .
C17 N14 C18 C19 87.5(10) .
C23 N14 C18 C19 -87.5(9) .
N14 C18 C19 C20 28.3(12) .
C18 C19 C20 C21 44.0(13) .
C19 C20 C21 C22 -79.8(13) .
C20 C21 C22 C23 60.6(13) .
C17 N14 C23 C22 -93.6(10) .
C18 N14 C23 C22 81.2(10) .
C21 C22 C23 N14 -52.1(11) .
C51 P1 C31 C36 -24.1(8) .
C41 P1 C31 C36 -132.7(7) .
Ag1 P1 C31 C36 101.4(7) .
C51 P1 C31 C32 162.1(7) .
C41 P1 C31 C32 53.6(7) .
Ag1 P1 C31 C32 -72.4(7) .
C36 C31 C32 C33 1.0(13) .
P1 C31 C32 C33 175.2(7) .
C31 C32 C33 C34 0.2(14) .
C32 C33 C34 C35 -1.7(15) .
C33 C34 C35 C36 1.9(15) .
C32 C31 C36 C35 -0.8(13) .
P1 C31 C36 C35 -174.7(7) .
C34 C35 C36 C31 -0.6(14) .
C51 P1 C41 C42 102.7(6) .
C31 P1 C41 C42 -150.1(6) .
Ag1 P1 C41 C42 -19.3(7) .
C51 P1 C41 C46 -76.9(7) .
C31 P1 C41 C46 30.4(7) .
Ag1 P1 C41 C46 161.1(6) .
C46 C41 C42 C43 2.6(11) .
P1 C41 C42 C43 -177.0(5) .
C41 C42 C43 C44 -1.9(11) .
C42 C43 C44 C45 0.4(11) .
C43 C44 C45 C46 0.4(12) .
C44 C45 C46 C41 0.2(12) .
C42 C41 C46 C45 -1.7(11) .
P1 C41 C46 C45 177.8(6) .
C31 P1 C51 C52 -62.7(9) .
C41 P1 C51 C52 45.5(9) .
Ag1 P1 C51 C52 167.1(7) .
C31 P1 C51 C56 117.0(9) .
C41 P1 C51 C56 -134.8(9) .
Ag1 P1 C51 C56 -13.1(10) .
C56 C51 C52 C53 1.2(15) .
P1 C51 C52 C53 -179.1(7) .
C51 C52 C53 C54 -0.3(15) .
C52 C53 C54 C55 -3.1(18) .
C53 C54 C55 C56 6(2) .
C52 C51 C56 C55 1.4(18) .
P1 C51 C56 C55 -178.3(10) .
C54 C55 C56 C51 -5(2) .
C71 P2 C61 C62 -9.4(8) .
C81 P2 C61 C62 -118.9(7) .
Ag1 P2 C61 C62 116.2(7) .
C71 P2 C61 C66 176.9(6) .
C81 P2 C61 C66 67.4(7) .
Ag1 P2 C61 C66 -57.5(7) .
C66 C61 C62 C63 -1.3(12) .
P2 C61 C62 C63 -174.9(6) .
C61 C62 C63 C64 0.0(12) .
C62 C63 C64 C65 1.0(12) .
C63 C64 C65 C66 -0.7(12) .
C62 C61 C66 C65 1.6(12) .
P2 C61 C66 C65 175.8(6) .
C64 C65 C66 C61 -0.6(13) .
C61 P2 C71 C72 116.3(6) .
C81 P2 C71 C72 -135.9(6) .
Ag1 P2 C71 C72 -7.1(7) .
C61 P2 C71 C76 -62.7(7) .
C81 P2 C71 C76 45.1(7) .
Ag1 P2 C71 C76 173.8(5) .
C76 C71 C72 C73 2.5(11) .
P2 C71 C72 C73 -176.6(6) .
C71 C72 C73 C74 0.3(12) .
C72 C73 C74 C75 -2.4(12) .
C73 C74 C75 C76 1.7(13) .
C74 C75 C76 C71 1.1(12) .
C72 C71 C76 C75 -3.2(11) .
P2 C71 C76 C75 175.8(6) .
C61 P2 C81 C82 -152.6(6) .
C71 P2 C81 C82 98.7(6) .
Ag1 P2 C81 C82 -29.9(7) .
C61 P2 C81 C86 24.2(7) .
C71 P2 C81 C86 -84.5(7) .
Ag1 P2 C81 C86 146.8(6) .
C86 C81 C82 C83 -1.1(12) .
P2 C81 C82 C83 175.8(6) .
C81 C82 C83 C84 0.9(12) .
C82 C83 C84 C85 0.6(13) .
C83 C84 C85 C86 -1.9(13) .
C84 C85 C86 C81 1.7(12) .
C82 C81 C86 C85 -0.2(12) .
P2 C81 C86 C85 -177.0(6) .
